data_4026317
loop_
_publ_author_name
'Lara Mata'
'Gonzalo Jim\'enez-Os\'es'
'Alberto Avenoza'
'Jes\'us H. Busto'
'Jes\'us M. Peregrina'

_publ_section_title
;
 Stereocontrolled Ring-Opening of a Hindered Sulfamidate with
 Nitrogen-Containing Aromatic Heterocycles: Synthesis of Chiral Quaternary
 Imidazole Derivatives
;
_journal_name_full 'Journal of Organic Chemistry'
_journal_page_first 4034
_journal_page_last 4042
_journal_paper_doi 10.1021/jo200479y
_journal_volume 76
_journal_year 2011
_chemical_formula_sum 'C12 H19 N3 O4'
_chemical_formula_weight 269.30
_chemical_name_systematic
;
 ?
;
_space_group_IT_number 19
_symmetry_cell_setting orthorhombic
_symmetry_space_group_name_Hall 'P 2ac 2ab'
_symmetry_space_group_name_H-M 'P 21 21 21'
_atom_sites_solution_hydrogens geom
_atom_sites_solution_primary direct
_atom_sites_solution_secondary difmap
_audit_creation_method SHELXL-97
_cell_angle_alpha 90.00
_cell_angle_beta 90.00
_cell_angle_gamma 90.00
_cell_formula_units_Z 4
_cell_length_a 7.4570(4)
_cell_length_b 9.9060(6)
_cell_length_c 19.2280(9)
_cell_measurement_temperature 293(2)
_cell_volume 1420.35(13)
_computing_structure_refinement 'SHELXL-97 (Sheldrick, 1997)'
_diffrn_ambient_temperature 293(2)
_diffrn_measured_fraction_theta_full 0.951
_diffrn_measured_fraction_theta_max 0.951
_diffrn_radiation_monochromator graphite
_diffrn_radiation_source 'fine-focus sealed tube'
_diffrn_radiation_type MoK\a
_diffrn_radiation_wavelength 0.71073
_diffrn_reflns_av_R_equivalents 0.0727
_diffrn_reflns_av_sigmaI/netI 0.0712
_diffrn_reflns_limit_h_max 9
_diffrn_reflns_limit_h_min -8
_diffrn_reflns_limit_k_max 12
_diffrn_reflns_limit_k_min -8
_diffrn_reflns_limit_l_max 25
_diffrn_reflns_limit_l_min -17
_diffrn_reflns_number 7244
_diffrn_reflns_theta_full 28.15
_diffrn_reflns_theta_max 28.15
_diffrn_reflns_theta_min 3.79
_exptl_absorpt_coefficient_mu 0.095
_exptl_crystal_density_diffrn 1.259
_exptl_crystal_F_000 576
_refine_diff_density_max 0.189
_refine_diff_density_min -0.205
_refine_diff_density_rms 0.044
_refine_ls_abs_structure_details 'Flack H D (1983), Acta Cryst. A39, 876-881'
_refine_ls_abs_structure_Flack -0.7(14)
_refine_ls_extinction_method none
_refine_ls_goodness_of_fit_ref 1.047
_refine_ls_hydrogen_treatment mixed
_refine_ls_matrix_type full
_refine_ls_number_parameters 167
_refine_ls_number_reflns 3267
_refine_ls_number_restraints 0
_refine_ls_restrained_S_all 1.047
_refine_ls_R_factor_all 0.0712
_refine_ls_R_factor_gt 0.0497
_refine_ls_shift/su_max 0.000
_refine_ls_shift/su_mean 0.000
_refine_ls_structure_factor_coef Fsqd
_refine_ls_weighting_details 'calc w=1/[\s^2^(Fo^2^)+(0.0466P)^2^+0.2223P] where P=(Fo^2^+2Fc^2^)/3'
_refine_ls_weighting_scheme calc
_refine_ls_wR_factor_gt 0.1122
_refine_ls_wR_factor_ref 0.1224
_reflns_number_gt 2563
_reflns_number_total 3267
_reflns_threshold_expression >2sigma(I)
_cod_data_source_file jo200479y_si_001_1.cif
_cod_data_source_block shelxl_1
_cod_database_code 4026317

loop_
_symmetry_equiv_pos_as_xyz
'x, y, z'
'-x+1/2, -y, z+1/2'
'x+1/2, -y+1/2, -z'
'-x, y+1/2, -z+1/2'

loop_
_atom_site_label
_atom_site_type_symbol
_atom_site_fract_x
_atom_site_fract_y
_atom_site_fract_z
_atom_site_U_iso_or_equiv
_atom_site_adp_type
_atom_site_occupancy
_atom_site_symmetry_multiplicity
_atom_site_calc_flag
_atom_site_refinement_flags
N1 N -0.7905(3) -0.06325(17) -0.27037(9) 0.0342(4) Uani 1 1 d .
H1 H -0.7150 -0.0031 -0.2839 0.041 Uiso 1 1 calc R
O2 O -0.6854(2) -0.13778(17) -0.02901(8) 0.0414(4) Uani 1 1 d .
O3 O -0.9577(2) -0.06167(19) -0.06014(9) 0.0477(5) Uani 1 1 d .
C4 C -0.8379(3) -0.1622(2) -0.31391(11) 0.0337(5) Uani 1 1 d .
O5 O -0.9433(2) -0.25248(16) -0.30249(9) 0.0458(4) Uani 1 1 d .
N6 N -0.5742(2) -0.14823(16) -0.16100(8) 0.0278(4) Uani 1 1 d .
C7 C -0.5882(3) -0.2855(2) -0.16715(11) 0.0302(4) Uani 1 1 d .
C8 C -0.8644(3) -0.0558(2) -0.20065(11) 0.0323(5) Uani 1 1 d .
H8A H -0.9413 -0.1333 -0.1929 0.039 Uiso 1 1 calc R
H8B H -0.9378 0.0248 -0.1968 0.039 Uiso 1 1 calc R
C9 C -0.3253(3) -0.2299(2) -0.20337(12) 0.0367(5) Uani 1 1 d .
H9 H -0.2100 -0.2368 -0.2214 0.044 Uiso 1 1 calc R
C10 C -0.6437(3) 0.0913(2) -0.13481(12) 0.0360(5) Uani 1 1 d .
H10A H -0.5887 0.1200 -0.1775 0.054 Uiso 1 1 calc R
H10B H -0.5561 0.0918 -0.0982 0.054 Uiso 1 1 calc R
H10C H -0.7397 0.1518 -0.1232 0.054 Uiso 1 1 calc R
C11 C -0.4045(3) -0.1134(2) -0.18455(10) 0.0325(5) Uani 1 1 d .
H11 H -0.3554 -0.0272 -0.1869 0.039 Uiso 1 1 calc R
C12 C -0.7498(3) -0.3684(2) -0.14958(13) 0.0379(5) Uani 1 1 d .
H12A H -0.8142 -0.3890 -0.1921 0.046 Uiso 1 1 calc R
H12B H -0.8288 -0.3155 -0.1202 0.046 Uiso 1 1 calc R
N13 N -0.4383(3) -0.33691(18) -0.19227(9) 0.0346(4) Uani 1 1 d .
O14 O -0.7501(2) -0.14883(18) -0.37554(8) 0.0449(4) Uani 1 1 d .
C15 C -0.8034(3) -0.0857(2) -0.07333(11) 0.0333(5) Uiso 1 1 d .
C16 C -0.7183(3) -0.05226(19) -0.14375(11) 0.0296(5) Uani 1 1 d .
C17 C -0.7541(4) -0.1684(3) 0.04024(12) 0.0504(6) Uani 1 1 d .
H17A H -0.6593 -0.2048 0.0683 0.076 Uiso 1 1 calc R
H17B H -0.8493 -0.2333 0.0367 0.076 Uiso 1 1 calc R
H17C H -0.7989 -0.0873 0.0613 0.076 Uiso 1 1 calc R
C18 C -0.8040(4) -0.2429(3) -0.42847(13) 0.0544(7) Uani 1 1 d .
H18A H -0.7353 -0.2271 -0.4699 0.082 Uiso 1 1 calc R
H18B H -0.9291 -0.2311 -0.4384 0.082 Uiso 1 1 calc R
H18C H -0.7834 -0.3334 -0.4124 0.082 Uiso 1 1 calc R
C19 C -0.7054(4) -0.4984(3) -0.11299(19) 0.0628(8) Uani 1 1 d .
H19A H -0.8140 -0.5469 -0.1033 0.094 Uiso 1 1 calc R
H19B H -0.6446 -0.4789 -0.0701 0.094 Uiso 1 1 calc R
H19C H -0.6293 -0.5523 -0.1421 0.094 Uiso 1 1 calc R

loop_
_atom_site_aniso_label
_atom_site_aniso_U_11
_atom_site_aniso_U_22
_atom_site_aniso_U_33
_atom_site_aniso_U_23
_atom_site_aniso_U_13
_atom_site_aniso_U_12
N1 0.0385(11) 0.0313(9) 0.0328(9) 0.0035(7) 0.0008(8) -0.0105(8)
O2 0.0395(9) 0.0553(10) 0.0294(7) 0.0064(7) 0.0069(7) 0.0079(8)
O3 0.0382(9) 0.0583(11) 0.0467(10) 0.0083(8) 0.0126(8) 0.0117(8)
C4 0.0326(11) 0.0303(10) 0.0382(11) 0.0009(9) 0.0006(9) -0.0023(9)
O5 0.0486(10) 0.0393(9) 0.0493(10) -0.0068(7) 0.0073(8) -0.0164(8)
N6 0.0260(8) 0.0277(8) 0.0298(8) -0.0007(7) 0.0035(7) -0.0005(7)
C7 0.0309(11) 0.0291(9) 0.0304(10) -0.0010(8) 0.0005(9) 0.0038(9)
C8 0.0287(11) 0.0297(10) 0.0384(11) 0.0015(9) 0.0007(9) 0.0018(9)
C9 0.0287(11) 0.0458(12) 0.0356(11) -0.0048(10) 0.0051(9) 0.0006(10)
C10 0.0450(13) 0.0253(10) 0.0376(11) -0.0021(9) 0.0013(10) -0.0032(9)
C11 0.0291(11) 0.0344(10) 0.0340(11) -0.0020(9) 0.0032(9) -0.0070(9)
C12 0.0362(12) 0.0283(10) 0.0493(13) -0.0004(9) 0.0045(10) -0.0005(9)
N13 0.0326(9) 0.0354(9) 0.0358(9) -0.0020(8) 0.0006(8) 0.0068(8)
O14 0.0486(10) 0.0521(9) 0.0339(8) -0.0026(7) 0.0051(7) -0.0128(8)
C16 0.0315(12) 0.0245(9) 0.0329(10) -0.0011(8) 0.0044(9) 0.0018(9)
C17 0.0561(15) 0.0636(16) 0.0314(11) 0.0098(11) 0.0104(11) 0.0047(13)
C18 0.0572(16) 0.0658(17) 0.0401(13) -0.0151(12) 0.0008(12) -0.0008(15)
C19 0.0521(18) 0.0446(14) 0.092(2) 0.0262(15) -0.0065(17) -0.0102(14)

loop_
_atom_type_symbol
_atom_type_description
_atom_type_scat_dispersion_real
_atom_type_scat_dispersion_imag
_atom_type_scat_source
C C 0.0033 0.0016 'International Tables Vol C Tables 4.2.6.8 and 6.1.1.4'
H H 0.0000 0.0000 'International Tables Vol C Tables 4.2.6.8 and 6.1.1.4'
N N 0.0061 0.0033 'International Tables Vol C Tables 4.2.6.8 and 6.1.1.4'
O O 0.0106 0.0060 'International Tables Vol C Tables 4.2.6.8 and 6.1.1.4'

loop_
_geom_angle_atom_site_label_1
_geom_angle_atom_site_label_2
_geom_angle_atom_site_label_3
_geom_angle
C4 N1 C8 121.04(17)
C4 N1 H1 119.5
C8 N1 H1 119.5
C15 O2 C17 115.71(18)
O5 C4 N1 126.8(2)
O5 C4 O14 122.87(19)
N1 C4 O14 110.28(17)
C7 N6 C11 106.75(17)
C7 N6 C16 127.24(17)
C11 N6 C16 125.35(17)
N13 C7 N6 110.51(19)
N13 C7 C12 123.53(18)
N6 C7 C12 125.95(18)
N1 C8 C16 112.81(17)
N1 C8 H8A 109.0
C16 C8 H8A 109.0
N1 C8 H8B 109.0
C16 C8 H8B 109.0
H8A C8 H8B 107.8
C11 C9 N13 110.59(19)
C11 C9 H9 124.7
N13 C9 H9 124.7
C16 C10 H10A 109.5
C16 C10 H10B 109.5
H10A C10 H10B 109.5
C16 C10 H10C 109.5
H10A C10 H10C 109.5
H10B C10 H10C 109.5
C9 C11 N6 105.95(19)
C9 C11 H11 127.0
N6 C11 H11 127.0
C7 C12 C19 113.5(2)
C7 C12 H12A 108.9
C19 C12 H12A 108.9
C7 C12 H12B 108.9
C19 C12 H12B 108.9
H12A C12 H12B 107.7
C7 N13 C9 106.20(18)
C4 O14 C18 114.77(18)
O3 C15 O2 125.1(2)
O3 C15 C16 122.7(2)
O2 C15 C16 112.13(18)
N6 C16 C15 111.20(16)
N6 C16 C10 111.00(17)
C15 C16 C10 104.56(17)
N6 C16 C8 109.91(16)
C15 C16 C8 109.23(17)
C10 C16 C8 110.82(17)
O2 C17 H17A 109.5
O2 C17 H17B 109.5
H17A C17 H17B 109.5
O2 C17 H17C 109.5
H17A C17 H17C 109.5
H17B C17 H17C 109.5
O14 C18 H18A 109.5
O14 C18 H18B 109.5
H18A C18 H18B 109.5
O14 C18 H18C 109.5
H18A C18 H18C 109.5
H18B C18 H18C 109.5
C12 C19 H19A 109.5
C12 C19 H19B 109.5
H19A C19 H19B 109.5
C12 C19 H19C 109.5
H19A C19 H19C 109.5
H19B C19 H19C 109.5

loop_
_geom_bond_atom_site_label_1
_geom_bond_atom_site_label_2
_geom_bond_distance
N1 C4 1.337(3)
N1 C8 1.451(3)
N1 H1 0.8600
O2 C15 1.329(3)
O2 C17 1.459(3)
O3 C15 1.202(3)
C4 O5 1.210(3)
C4 O14 1.360(3)
N6 C7 1.369(3)
N6 C11 1.388(3)
N6 C16 1.472(3)
C7 N13 1.320(3)
C7 C12 1.497(3)
C8 C16 1.544(3)
C8 H8A 0.9700
C8 H8B 0.9700
C9 C11 1.345(3)
C9 N13 1.371(3)
C9 H9 0.9300
C10 C16 1.537(3)
C10 H10A 0.9600
C10 H10B 0.9600
C10 H10C 0.9600
C11 H11 0.9300
C12 C19 1.504(3)
C12 H12A 0.9700
C12 H12B 0.9700
O14 C18 1.437(3)
C15 C16 1.532(3)
C17 H17A 0.9600
C17 H17B 0.9600
C17 H17C 0.9600
C18 H18A 0.9600
C18 H18B 0.9600
C18 H18C 0.9600
C19 H19A 0.9600
C19 H19B 0.9600
C19 H19C 0.9600
